data_2223415
loop_
_publ_author_name
'Khan, Islam Ullah'
'Sharif, Shahzad'
'Arshad, Muhammad Nadeem'
Ejaz
'Idrees, Muhammad'

_publ_section_title
;
 (2<i>R</i>)-2-Benzenesulfonamido-2-phenylethanoic acid: a new
 monoclinic polymorph
;
_journal_coeditor_code HG2562
_journal_issue 10
_journal_name_full 'Acta Crystallographica Section E'
_journal_page_first o2436
_journal_paper_doi 10.1107/S160053680903606X
_journal_volume 65
_journal_year 2009
_chemical_formula_iupac 'C14 H13 N O4 S'
_chemical_formula_moiety 'C14 H13 N O4 S'
_chemical_formula_sum 'C14 H13 N O4 S'
_chemical_formula_weight 291.31
_chemical_name_common '(2<i>R</i>)-2-Benzenesulfonamido-2-phenylethanoic acid'
_chemical_name_systematic
;
(2<i>R</i>)-2-Benzenesulfonamido-2-phenylethanoic acid
;
_space_group_IT_number 4
_symmetry_cell_setting monoclinic
_symmetry_space_group_name_Hall 'P 2yb'
_symmetry_space_group_name_H-M 'P 1 21 1'
_atom_sites_solution_hydrogens geom
_atom_sites_solution_primary direct
_atom_sites_solution_secondary difmap
_audit_creation_method SHELXL97
_cell_angle_alpha 90.00
_cell_angle_beta 100.384(3)
_cell_angle_gamma 90.00
_cell_formula_units_Z 2
_cell_length_a 8.2464(8)
_cell_length_b 5.3251(4)
_cell_length_c 15.3642(15)
_cell_measurement_reflns_used 1972
_cell_measurement_temperature 296(2)
_cell_measurement_theta_max 23.35
_cell_measurement_theta_min 2.51
_cell_volume 663.64(10)
_computing_cell_refinement 'SAINT (Bruker, 2007)'
_computing_data_collection 'APEX2 (Bruker, 2007)'
_computing_data_reduction 'SAINT (Bruker, 2007)'
_computing_molecular_graphics
;
ORTEP-3 for Windows (Farrugia, 1997) and PLATON (Spek, 2009)
;
_computing_publication_material
;
WinGX (Farrugia, 1999) and PLATON (Spek, 2009)
;
_computing_structure_refinement 'SHELXL97 (Sheldrick, 2008)'
_computing_structure_solution 'SHELXS97 (Sheldrick, 2008)'
_diffrn_ambient_temperature 296(2)
_diffrn_measured_fraction_theta_full 1.000
_diffrn_measured_fraction_theta_max 1.000
_diffrn_measurement_device_type 'Bruker Kappa APEXII CCD'
_diffrn_measurement_method '\f and \w scans'
_diffrn_radiation_monochromator graphite
_diffrn_radiation_source 'fine-focus sealed tube'
_diffrn_radiation_type MoK\a
_diffrn_radiation_wavelength 0.71073
_diffrn_reflns_av_R_equivalents 0.0335
_diffrn_reflns_av_sigmaI/netI 0.0528
_diffrn_reflns_limit_h_max 11
_diffrn_reflns_limit_h_min -10
_diffrn_reflns_limit_k_max 6
_diffrn_reflns_limit_k_min -7
_diffrn_reflns_limit_l_max 20
_diffrn_reflns_limit_l_min -20
_diffrn_reflns_number 7864
_diffrn_reflns_theta_full 28.34
_diffrn_reflns_theta_max 28.34
_diffrn_reflns_theta_min 1.35
_diffrn_standards_number 0
_exptl_absorpt_coefficient_mu 0.256
_exptl_absorpt_correction_T_max 0.9723
_exptl_absorpt_correction_T_min 0.9179
_exptl_absorpt_correction_type multi-scan
_exptl_absorpt_process_details '(SADABS; Bruker, 2007)'
_exptl_crystal_colour white
_exptl_crystal_density_diffrn 1.458
_exptl_crystal_density_method 'not measured'
_exptl_crystal_description needle
_exptl_crystal_F_000 304
_exptl_crystal_size_max 0.34
_exptl_crystal_size_mid 0.19
_exptl_crystal_size_min 0.11
_refine_diff_density_max 0.235
_refine_diff_density_min -0.257
_refine_ls_abs_structure_details 'Flack (1983), 1360 Friedel pairs'
_refine_ls_abs_structure_Flack -0.04(9)
_refine_ls_extinction_method none
_refine_ls_goodness_of_fit_ref 1.011
_refine_ls_hydrogen_treatment mixed
_refine_ls_matrix_type full
_refine_ls_number_parameters 187
_refine_ls_number_reflns 3174
_refine_ls_number_restraints 1
_refine_ls_restrained_S_all 1.011
_refine_ls_R_factor_all 0.0648
_refine_ls_R_factor_gt 0.0424
_refine_ls_shift/su_max 0.000
_refine_ls_shift/su_mean 0.000
_refine_ls_structure_factor_coef Fsqd
_refine_ls_weighting_details 'calc w = 1/[\s^2^(Fo^2^)+(0.0379P)^2^+0.1295P] where P=(Fo^2^+2Fc^2^)/3'
_refine_ls_weighting_scheme calc
_refine_ls_wR_factor_gt 0.0852
_refine_ls_wR_factor_ref 0.0990
_reflns_number_gt 2372
_reflns_number_total 3174
_reflns_threshold_expression I>2\s(I)
_cod_data_source_file hg2562.cif
_cod_data_source_block I
_cod_original_sg_symbol_H-M 'P 21'
_cod_database_code 2223415
_cod_database_fobs_code 2223415

loop_
_symmetry_equiv_pos_as_xyz
'x, y, z'
'-x, y+1/2, -z'

loop_
_atom_site_type_symbol
_atom_site_label
_atom_site_fract_x
_atom_site_fract_y
_atom_site_fract_z
_atom_site_U_iso_or_equiv
_atom_site_adp_type
_atom_site_calc_flag
_atom_site_refinement_flags
_atom_site_occupancy
_atom_site_disorder_assembly
_atom_site_disorder_group
S S1 0.53130(7) 0.77328(15) 0.29076(4) 0.03965(18) Uani d . 1 . .
O O1 0.5315(3) 1.0355(4) 0.27187(13) 0.0569(6) Uani d . 1 . .
O O2 0.3791(2) 0.6402(4) 0.28841(13) 0.0560(6) Uani d . 1 . .
O O3 0.9213(3) 0.3901(5) 0.25951(16) 0.0728(7) Uani d . 1 . .
O O4 1.0525(2) 0.7469(6) 0.23666(16) 0.0700(7) Uani d . 1 . .
H H4O 1.137(5) 0.660(9) 0.249(3) 0.105 Uiso d . 1 . .
N N1 0.6206(3) 0.6352(5) 0.21858(15) 0.0396(6) Uani d . 1 . .
H H1N 0.615(4) 0.482(6) 0.223(2) 0.047 Uiso d . 1 . .
C C1 0.6493(3) 0.7278(5) 0.39752(16) 0.0334(6) Uani d . 1 . .
C C2 0.6187(3) 0.5204(5) 0.44644(19) 0.0411(6) Uani d . 1 . .
H H2 0.5406 0.4020 0.4222 0.049 Uiso calc R 1 . .
C C3 0.7045(3) 0.4914(6) 0.53080(19) 0.0448(7) Uani d . 1 . .
H H3 0.6846 0.3519 0.5637 0.054 Uiso calc R 1 . .
C C4 0.8199(3) 0.6657(6) 0.56754(19) 0.0454(7) Uani d . 1 . .
H H4A 0.8754 0.6469 0.6255 0.054 Uiso calc R 1 . .
C C5 0.8524(4) 0.8670(6) 0.5181(2) 0.0499(8) Uani d . 1 . .
H H5 0.9327 0.9823 0.5422 0.060 Uiso calc R 1 . .
C C6 0.7673(3) 0.9015(6) 0.43262(18) 0.0423(6) Uani d . 1 . .
H H6 0.7893 1.0393 0.3995 0.051 Uiso calc R 1 . .
C C7 0.7556(3) 0.7445(5) 0.09274(15) 0.0334(5) Uani d . 1 . .
C C8 0.6714(3) 0.5591(6) 0.03958(18) 0.0433(7) Uani d . 1 . .
H H8 0.6165 0.4334 0.0647 0.052 Uiso calc R 1 . .
C C9 0.6688(4) 0.5605(6) -0.0501(2) 0.0518(8) Uani d . 1 . .
H H9 0.6131 0.4341 -0.0852 0.062 Uiso calc R 1 . .
C C10 0.7472(4) 0.7454(7) -0.08849(19) 0.0540(8) Uani d . 1 . .
H H10 0.7440 0.7458 -0.1493 0.065 Uiso calc R 1 . .
C C11 0.8301(4) 0.9294(7) -0.0367(2) 0.0601(9) Uani d . 1 . .
H H11 0.8839 1.0552 -0.0624 0.072 Uiso calc R 1 . .
C C12 0.8347(4) 0.9302(6) 0.0532(2) 0.0492(7) Uani d . 1 . .
H H12 0.8915 1.0566 0.0877 0.059 Uiso calc R 1 . .
C C13 0.7667(3) 0.7445(6) 0.19245(15) 0.0360(6) Uani d . 1 . .
H H13 0.7771 0.9186 0.2133 0.043 Uiso calc R 1 . .
C C14 0.9209(4) 0.6019(6) 0.23465(19) 0.0461(7) Uani d . 1 . .

loop_
_atom_site_aniso_label
_atom_site_aniso_U_11
_atom_site_aniso_U_22
_atom_site_aniso_U_33
_atom_site_aniso_U_12
_atom_site_aniso_U_13
_atom_site_aniso_U_23
S1 0.0295(3) 0.0577(4) 0.0306(3) 0.0117(3) 0.0025(2) -0.0032(4)
O1 0.0695(15) 0.0584(14) 0.0409(12) 0.0304(11) 0.0050(10) 0.0040(10)
O2 0.0254(9) 0.0997(17) 0.0418(12) 0.0027(10) 0.0028(8) -0.0118(11)
O3 0.0545(14) 0.0755(17) 0.0822(18) 0.0204(13) -0.0038(12) 0.0157(14)
O4 0.0300(10) 0.0916(18) 0.0829(17) 0.0032(14) -0.0042(10) -0.0082(17)
N1 0.0373(12) 0.0503(13) 0.0324(13) 0.0042(11) 0.0096(10) -0.0076(11)
C1 0.0263(11) 0.0461(17) 0.0274(12) 0.0045(12) 0.0038(9) -0.0056(12)
C2 0.0339(14) 0.0466(16) 0.0425(16) -0.0035(13) 0.0058(12) -0.0041(13)
C3 0.0458(16) 0.0509(18) 0.0387(16) 0.0017(14) 0.0101(13) 0.0087(14)
C4 0.0434(16) 0.0590(19) 0.0317(15) 0.0069(14) 0.0013(12) -0.0001(14)
C5 0.0445(17) 0.0542(18) 0.0465(19) -0.0095(14) -0.0036(14) -0.0098(15)
C6 0.0412(14) 0.0438(14) 0.0405(16) -0.0008(14) 0.0041(12) 0.0043(14)
C7 0.0277(11) 0.0397(15) 0.0324(12) 0.0074(12) 0.0041(9) -0.0005(13)
C8 0.0457(16) 0.0482(16) 0.0344(16) -0.0072(13) 0.0034(13) -0.0014(13)
C9 0.0510(18) 0.066(2) 0.0370(17) -0.0071(16) 0.0034(14) -0.0084(16)
C10 0.0566(16) 0.070(2) 0.0360(15) 0.0064(19) 0.0107(13) 0.0054(17)
C11 0.064(2) 0.066(2) 0.056(2) -0.0083(18) 0.0258(17) 0.0109(18)
C12 0.0486(16) 0.0516(18) 0.0479(19) -0.0066(15) 0.0100(14) -0.0056(15)
C13 0.0289(11) 0.0439(15) 0.0343(13) 0.0034(13) 0.0030(9) -0.0071(13)
C14 0.0400(16) 0.065(2) 0.0310(15) 0.0090(15) 0.0002(12) -0.0056(15)

loop_
_atom_type_symbol
_atom_type_description
_atom_type_scat_dispersion_real
_atom_type_scat_dispersion_imag
_atom_type_scat_source
C C 0.0033 0.0016 'International Tables Vol C Tables 4.2.6.8 and 6.1.1.4'
H H 0.0000 0.0000 'International Tables Vol C Tables 4.2.6.8 and 6.1.1.4'
N N 0.0061 0.0033 'International Tables Vol C Tables 4.2.6.8 and 6.1.1.4'
O O 0.0106 0.0060 'International Tables Vol C Tables 4.2.6.8 and 6.1.1.4'
S S 0.1246 0.1234 'International Tables Vol C Tables 4.2.6.8 and 6.1.1.4'

loop_
_geom_angle_atom_site_label_1
_geom_angle_atom_site_label_2
_geom_angle_atom_site_label_3
_geom_angle_site_symmetry_1
_geom_angle_site_symmetry_3
_geom_angle
_geom_angle_publ_flag
O1 S1 O2 . . 120.73(14) ?
O1 S1 N1 . . 106.78(13) ?
O2 S1 N1 . . 105.24(13) ?
O1 S1 C1 . . 107.61(13) ?
O2 S1 C1 . . 106.75(12) ?
N1 S1 C1 . . 109.41(12) ?
C14 O4 H4O . . 109(3) ?
C13 N1 S1 . . 120.6(2) ?
C13 N1 H1N . . 119(2) ?
S1 N1 H1N . . 111(2) ?
C6 C1 C2 . . 120.5(2) ?
C6 C1 S1 . . 120.2(2) ?
C2 C1 S1 . . 119.33(19) ?
C3 C2 C1 . . 119.4(3) ?
C3 C2 H2 . . 120.3 ?
C1 C2 H2 . . 120.3 ?
C2 C3 C4 . . 120.9(3) ?
C2 C3 H3 . . 119.6 ?
C4 C3 H3 . . 119.6 ?
C5 C4 C3 . . 119.4(3) ?
C5 C4 H4A . . 120.3 ?
C3 C4 H4A . . 120.3 ?
C4 C5 C6 . . 120.9(3) ?
C4 C5 H5 . . 119.5 ?
C6 C5 H5 . . 119.5 ?
C1 C6 C5 . . 118.9(3) ?
C1 C6 H6 . . 120.6 ?
C5 C6 H6 . . 120.6 ?
C12 C7 C8 . . 118.4(3) ?
C12 C7 C13 . . 119.7(2) ?
C8 C7 C13 . . 121.9(2) ?
C9 C8 C7 . . 120.2(3) ?
C9 C8 H8 . . 119.9 ?
C7 C8 H8 . . 119.9 ?
C10 C9 C8 . . 120.8(3) ?
C10 C9 H9 . . 119.6 ?
C8 C9 H9 . . 119.6 ?
C11 C10 C9 . . 119.4(3) ?
C11 C10 H10 . . 120.3 ?
C9 C10 H10 . . 120.3 ?
C10 C11 C12 . . 120.5(3) ?
C10 C11 H11 . . 119.7 ?
C12 C11 H11 . . 119.7 ?
C11 C12 C7 . . 120.6(3) ?
C11 C12 H12 . . 119.7 ?
C7 C12 H12 . . 119.7 ?
N1 C13 C7 . . 112.0(2) ?
N1 C13 C14 . . 110.6(2) ?
C7 C13 C14 . . 108.9(2) ?
N1 C13 H13 . . 108.4 ?
C7 C13 H13 . . 108.4 ?
C14 C13 H13 . . 108.4 ?
O3 C14 O4 . . 126.0(3) ?
O3 C14 C13 . . 124.3(3) ?
O4 C14 C13 . . 109.7(3) ?

loop_
_geom_bond_atom_site_label_1
_geom_bond_atom_site_label_2
_geom_bond_site_symmetry_2
_geom_bond_distance
_geom_bond_publ_flag
S1 O1 . 1.426(2) ?
S1 O2 . 1.436(2) ?
S1 N1 . 1.615(2) ?
S1 C1 . 1.766(2) ?
O3 C14 . 1.191(4) ?
O4 C14 . 1.328(4) ?
O4 H4O . 0.83(4) ?
N1 C13 . 1.458(3) ?
N1 H1N . 0.82(3) ?
C1 C6 . 1.380(4) ?
C1 C2 . 1.384(4) ?
C2 C3 . 1.369(4) ?
C2 H2 . 0.9300 ?
C3 C4 . 1.376(4) ?
C3 H3 . 0.9300 ?
C4 C5 . 1.368(4) ?
C4 H4A . 0.9300 ?
C5 C6 . 1.385(4) ?
C5 H5 . 0.9300 ?
C6 H6 . 0.9300 ?
C7 C12 . 1.384(4) ?
C7 C8 . 1.385(4) ?
C7 C13 . 1.518(3) ?
C8 C9 . 1.375(4) ?
C8 H8 . 0.9300 ?
C9 C10 . 1.368(4) ?
C9 H9 . 0.9300 ?
C10 C11 . 1.365(5) ?
C10 H10 . 0.9300 ?
C11 C12 . 1.374(4) ?
C11 H11 . 0.9300 ?
C12 H12 . 0.9300 ?
C13 C14 . 1.522(4) ?
C13 H13 . 0.9800 ?

loop_
_geom_hbond_atom_site_label_D
_geom_hbond_atom_site_label_H
_geom_hbond_atom_site_label_A
_geom_hbond_site_symmetry_A
_geom_hbond_distance_DH
_geom_hbond_distance_HA
_geom_hbond_distance_DA
_geom_hbond_angle_DHA
_geom_hbond_publ_flag
O4 H4O O2 1_655 0.83(4) 1.98(4) 2.727(3) 150(5) yes
C4 H4A O3 2_756 0.9300 2.5600 3.317(4) 139.00 yes

loop_
_geom_torsion_atom_site_label_1
_geom_torsion_atom_site_label_2
_geom_torsion_atom_site_label_3
_geom_torsion_atom_site_label_4
_geom_torsion_site_symmetry_1
_geom_torsion_site_symmetry_2
_geom_torsion_site_symmetry_3
_geom_torsion_site_symmetry_4
_geom_torsion
_geom_torsion_publ_flag
O1 S1 N1 C13 . . . . 40.7(2) ?
O2 S1 N1 C13 . . . . 170.1(2) ?
C1 S1 N1 C13 . . . . -75.5(2) ?
O1 S1 C1 C6 . . . . -23.6(2) ?
O2 S1 C1 C6 . . . . -154.5(2) ?
N1 S1 C1 C6 . . . . 92.1(2) ?
O1 S1 C1 C2 . . . . 154.5(2) ?
O2 S1 C1 C2 . . . . 23.6(2) ?
N1 S1 C1 C2 . . . . -89.8(2) ?
C6 C1 C2 C3 . . . . 1.2(4) ?
S1 C1 C2 C3 . . . . -176.9(2) ?
C1 C2 C3 C4 . . . . 0.3(4) ?
C2 C3 C4 C5 . . . . -1.8(4) ?
C3 C4 C5 C6 . . . . 1.9(5) ?
C2 C1 C6 C5 . . . . -1.1(4) ?
S1 C1 C6 C5 . . . . 177.0(2) ?
C4 C5 C6 C1 . . . . -0.5(4) ?
C12 C7 C8 C9 . . . . 0.6(4) ?
C13 C7 C8 C9 . . . . -177.7(3) ?
C7 C8 C9 C10 . . . . -0.8(5) ?
C8 C9 C10 C11 . . . . 0.6(5) ?
C9 C10 C11 C12 . . . . -0.2(5) ?
C10 C11 C12 C7 . . . . 0.1(5) ?
C8 C7 C12 C11 . . . . -0.2(4) ?
C13 C7 C12 C11 . . . . 178.1(3) ?
S1 N1 C13 C7 . . . . -133.6(2) ?
S1 N1 C13 C14 . . . . 104.7(2) ?
C12 C7 C13 N1 . . . . 150.2(2) ?
C8 C7 C13 N1 . . . . -31.6(4) ?
C12 C7 C13 C14 . . . . -87.1(3) ?
C8 C7 C13 C14 . . . . 91.1(3) ?
N1 C13 C14 O3 . . . . 23.4(4) ?
C7 C13 C14 O3 . . . . -100.1(3) ?
N1 C13 C14 O4 . . . . -158.5(2) ?
C7 C13 C14 O4 . . . . 78.0(3) ?

loop_
_cod_related_entry_id
_cod_related_entry_database
_cod_related_entry_code
1 ChemSpider 1553832
